data_7243025
loop_
_publ_author_name
'Yoshida, Masaki'
'Makino, Yusuke'
'Sasaki, Toshiyuki'
'Sakamoto, Shunichi'
'Takamizawa, Satoshi'
'Kobayashi, Atsushi'
'Kato, Masako'

_publ_section_title
;
 Elastic deformability and luminescence of crystals of polyhalogenated
 platinum(ii)--bipyridine complexes
;
_journal_issue 34
_journal_name_full CrystEngComm
_journal_page_first 5891
_journal_page_last 5898
_journal_paper_doi 10.1039/D1CE00459J
_journal_volume 23
_journal_year 2021
_chemical_formula_moiety 'C10 H6 Cl4 N2 Pt, 0.5(C6 H12 O2)'
_chemical_formula_sum 'C13 H12 Cl4 N2 O Pt'
_chemical_formula_weight 549.14
_space_group_crystal_system monoclinic
_space_group_IT_number 12
_space_group_name_Hall '-C 2y'
_space_group_name_H-M_alt 'C 1 2/m 1'
_atom_sites_solution_hydrogens geom
_atom_sites_solution_primary dual
_audit_creation_date 2020-11-26
_audit_creation_method
;
Olex2 1.3
(compiled 2020.07.31 svn.rc2a77460 for OlexSys, GUI svn.r6145)
;
_audit_update_record
;
2021-03-28 deposited with the CCDC.	2021-06-07 downloaded from the CCDC.
;
_cell_angle_alpha 90
_cell_angle_beta 93.761(2)
_cell_angle_gamma 90
_cell_formula_units_Z 4
_cell_length_a 17.3962(4)
_cell_length_b 6.72420(10)
_cell_length_c 14.1075(3)
_cell_measurement_reflns_used 3879
_cell_measurement_temperature 150
_cell_measurement_theta_max 77.1700
_cell_measurement_theta_min 3.1200
_cell_volume 1646.68(6)
_computing_cell_refinement 'CrysAlisPro 1.171.39.45h (Rigaku OD, 2018)'
_computing_data_collection 'CrysAlisPro 1.171.39.45h (Rigaku OD, 2018)'
_computing_data_reduction 'CrysAlisPro 1.171.39.45h (Rigaku OD, 2018)'
_computing_molecular_graphics 'Olex2 1.3 (Dolomanov et al., 2009)'
_computing_publication_material 'Olex2 1.3 (Dolomanov et al., 2009)'
_computing_structure_refinement 'SHELXL 2018/3 (Sheldrick, 2015)'
_computing_structure_solution 'SHELXT 2018/2 (Sheldrick, 2018)'
_diffrn_ambient_temperature 150
_diffrn_detector 'CCD plate'
_diffrn_detector_type HyPix
_diffrn_measured_fraction_theta_full 0.996
_diffrn_measured_fraction_theta_max 0.958
_diffrn_measurement_details
;
List of Runs (angles in degrees, time in seconds):

  # Type    Start    End  Width  t~exp~   \w     \q     \k     \f   Frames
#--------------------------------------------------------------------------
  1  \w    -81.00 -46.00   0.50    0.53    --  -46.37 -28.00  16.00   70
  2  \w     34.00 121.00   0.50    0.53    --   46.37  28.00 178.00  174
  3  \w    -19.00  50.00   0.50    0.53    --   46.37 -28.00  16.00  138
  4  \w   -113.00 -71.00   0.50    0.44    --  -84.50 -28.00  16.00   84
  5  \w    -59.00 -33.00   0.50    0.44    --  -84.50  28.00 178.00   52
  6  \w    105.00 170.00   0.50    0.44    --  108.56  28.00 178.00  130
  7  \w     33.00  65.00   0.50    0.44    --  108.56 -28.00  16.00   64
  8  \w     65.00  95.00   0.50    0.53    --   46.37-125.00-180.00   60
  9  \w   -123.00 -85.00   0.50    0.44    --  -84.50 -99.00 120.00   76
 10  \w    -68.00 -11.00   0.50    0.44    --  -84.50  37.00   0.00  114
 11  \w   -155.00-130.00   0.50    0.44    --  -84.50 -99.00 120.00   50
 12  \w     39.00  68.00   0.50    0.44    --  108.56 -37.00-150.00   58
 13  \w     41.00  76.00   0.50    0.44    --  108.56 -19.00-120.00   70
 14  \w     35.00  68.00   0.50    0.44    --  108.56 -37.00-180.00   66
 15  \w     36.00  68.00   0.50    0.44    --  108.56 -19.00 -30.00   64
 16  \w     37.00  69.00   0.50    0.44    --  108.56 -37.00 -60.00   64
 17  \w     43.00  69.00   0.50    0.44    --  108.56 -37.00  60.00   52
 18  \w     81.00 106.00   0.50    0.44    --  108.56 -99.00  90.00   50
 19  \w     70.00  97.00   0.50    0.44    --  108.56 -99.00-150.00   54
 20  \w     38.00  64.00   0.50    0.44    --  108.56 -37.00  90.00   52
 21  \w     48.00  74.00   0.50    0.44    --  108.56 -99.00  90.00   52
 22  \w     44.00  69.00   0.50    0.44    --  108.56 -99.00 -90.00   50
 23  \w     45.00  70.00   0.50    0.44    --  108.56 -19.00-150.00   50
 24  \w     37.00  63.00   0.50    0.44    --  108.56 -99.00-120.00   52
 25  \w     73.00 102.00   0.50    0.44    --  108.56 -99.00-120.00   58
 26  \w     41.00  74.00   0.50    0.44    --  108.56 -99.00 -30.00   66
;
_diffrn_measurement_device 'four-circle diffractometer'
_diffrn_measurement_device_type 'XtaLAB Synergy, Single source at home/near, HyPix'
_diffrn_measurement_method '\w scans'
_diffrn_orient_matrix_type 'CrysAlisPro convention (1999,Acta A55,543-557)'
_diffrn_orient_matrix_UB_11 0.0876842000
_diffrn_orient_matrix_UB_12 -0.0107509000
_diffrn_orient_matrix_UB_13 0.0230780000
_diffrn_orient_matrix_UB_21 -0.0107244000
_diffrn_orient_matrix_UB_22 0.0812076000
_diffrn_orient_matrix_UB_23 0.1003663000
_diffrn_orient_matrix_UB_31 -0.0084636000
_diffrn_orient_matrix_UB_32 -0.2140417000
_diffrn_orient_matrix_UB_33 0.0369335000
_diffrn_radiation_monochromator mirror
_diffrn_radiation_probe x-ray
_diffrn_radiation_type 'Cu K\a'
_diffrn_radiation_wavelength 1.54184
_diffrn_reflns_av_R_equivalents 0.0339
_diffrn_reflns_av_unetI/netI 0.0242
_diffrn_reflns_Laue_measured_fraction_full 0.996
_diffrn_reflns_Laue_measured_fraction_max 0.958
_diffrn_reflns_limit_h_max 22
_diffrn_reflns_limit_h_min -18
_diffrn_reflns_limit_k_max 3
_diffrn_reflns_limit_k_min -8
_diffrn_reflns_limit_l_max 17
_diffrn_reflns_limit_l_min -16
_diffrn_reflns_number 5205
_diffrn_reflns_point_group_measured_fraction_full 0.996
_diffrn_reflns_point_group_measured_fraction_max 0.958
_diffrn_reflns_theta_full 67.684
_diffrn_reflns_theta_max 77.492
_diffrn_reflns_theta_min 3.139
_diffrn_source 'micro-focus sealed X-ray tube'
_diffrn_source_type 'PhotonJet (Cu) X-ray Source'
_exptl_absorpt_coefficient_mu 21.908
_exptl_absorpt_correction_T_max 1.00000
_exptl_absorpt_correction_T_min 0.20453
_exptl_absorpt_correction_type multi-scan
_exptl_absorpt_process_details
;
CrysAlisPro 1.171.39.45h (Rigaku Oxford Diffraction, 2018)
Empirical absorption correction using spherical harmonics,
 implemented in SCALE3 ABSPACK scaling algorithm.
;
_exptl_crystal_colour red
_exptl_crystal_colour_primary red
_exptl_crystal_density_diffrn 2.215
_exptl_crystal_description plate
_exptl_crystal_F_000 1032
_exptl_crystal_size_max 0.2
_exptl_crystal_size_mid 0.01
_exptl_crystal_size_min 0.01
_refine_diff_density_max 1.716
_refine_diff_density_min -1.972
_refine_diff_density_rms 0.168
_refine_ls_extinction_method none
_refine_ls_goodness_of_fit_ref 1.125
_refine_ls_hydrogen_treatment constr
_refine_ls_matrix_type full
_refine_ls_number_parameters 129
_refine_ls_number_reflns 1828
_refine_ls_number_restraints 0
_refine_ls_restrained_S_all 1.125
_refine_ls_R_factor_all 0.0301
_refine_ls_R_factor_gt 0.0295
_refine_ls_shift/su_max 0.002
_refine_ls_shift/su_mean 0.000
_refine_ls_structure_factor_coef Fsqd
_refine_ls_weighting_details 'w=1/[\s^2^(Fo^2^)+(0.0557P)^2^+4.3382P] where P=(Fo^2^+2Fc^2^)/3'
_refine_ls_weighting_scheme calc
_refine_ls_wR_factor_gt 0.0816
_refine_ls_wR_factor_ref 0.0822
_reflns_Friedel_coverage 0.000
_reflns_number_gt 1786
_reflns_number_total 1828
_reflns_threshold_expression 'I > 2\s(I)'
_cod_data_source_file d1ce00459j3.cif
_cod_data_source_block 1-Me2CO
_cod_depositor_comments 'Adding full bibliography for 7243022--7243026.cif.'
_cod_database_code 7243025
_shelx_shelxl_version_number 2018/3
_chemical_oxdiff_formula C10H6N2Cl4
_shelx_space_group_comment
;
The symmetry employed for this shelxl refinement is uniquely defined
by the following loop, which should always be used as a source of
symmetry information in preference to the above space-group names.
They are only intended as comments.
;
_reflns_odcompleteness_completeness 99.88
_reflns_odcompleteness_iscentric 1
_reflns_odcompleteness_theta 66.97
_olex2_refinement_description
;
1. Fixed Uiso
 At 1.2 times of:
  All C(H) groups
 At 1.5 times of:
  All C(H,H,H) groups
2. Others
 Fixed Sof: H13A(0.5) H13B(0.5) H13C(0.5) H11A(0.5) H11B(0.5) H11C(0.5)
3.a Aromatic/amide H refined with riding coordinates:
 C10(H10), C9(H9), C4(H4), C1(H1), C7(H7), C2(H2)
3.b Idealised Me refined as rotating group:
 C13(H13A,H13B,H13C), C11(H11A,H11B,H11C)
;
_olex2_submission_special_instructions 'No special instructions were received'
_oxdiff_exptl_absorpt_empirical_details
;
Empirical correction (ABSPACK) includes:
- Absorption correction using spherical harmonics
- Frame scaling
;
_oxdiff_exptl_absorpt_empirical_full_max 2.242
_oxdiff_exptl_absorpt_empirical_full_min 0.528

loop_
_space_group_symop_operation_xyz
'x, y, z'
'-x, y, -z'
'x+1/2, y+1/2, z'
'-x+1/2, y+1/2, -z'
'-x, -y, -z'
'x, -y, z'
'-x+1/2, -y+1/2, -z'
'x+1/2, -y+1/2, z'

loop_
_atom_site_label
_atom_site_type_symbol
_atom_site_fract_x
_atom_site_fract_y
_atom_site_fract_z
_atom_site_U_iso_or_equiv
_atom_site_adp_type
_atom_site_occupancy
_atom_site_site_symmetry_order
_atom_site_calc_flag
_atom_site_refinement_flags_posn
_atom_site_refinement_flags_adp
_atom_site_refinement_flags_occupancy
_atom_site_disorder_assembly
_atom_site_disorder_group
Pt1 Pt 0.75600(2) 0.500000 0.48235(2) 0.02336(12) Uani 1 2 d S T P . .
Cl1 Cl 0.66518(9) 0.500000 0.35589(11) 0.0315(3) Uani 1 2 d S T P . .
Cl2 Cl 0.85162(10) 0.500000 0.37709(12) 0.0353(4) Uani 1 2 d S T P . .
Cl3 Cl 0.52607(10) 0.500000 0.82535(12) 0.0467(4) Uani 1 2 d S T P . .
Cl4 Cl 0.96937(10) 0.500000 0.87766(13) 0.0469(4) Uani 1 2 d S T P . .
N2 N 0.8288(3) 0.500000 0.5987(4) 0.0253(11) Uani 1 2 d S T P . .
N1 N 0.6793(3) 0.500000 0.5825(4) 0.0269(11) Uani 1 2 d S T P . .
O1 O 0.7474(4) 0.500000 0.9623(4) 0.0571(18) Uani 1 2 d S T P . .
C6 C 0.7948(3) 0.500000 0.6834(4) 0.0243(12) Uani 1 2 d S T P . .
C12 C 0.7382(5) 0.500000 1.0461(6) 0.0362(15) Uani 1 2 d S T P . .
C3 C 0.5856(4) 0.500000 0.7326(5) 0.0325(13) Uani 1 2 d S T P . .
C10 C 0.9063(4) 0.500000 0.6011(5) 0.0333(14) Uani 1 2 d S T P . .
H10 H 0.930131 0.500000 0.543939 0.040 Uiso 1 2 calc R U P . .
C9 C 0.9524(4) 0.500000 0.6862(5) 0.0371(15) Uani 1 2 d S T P . .
H9 H 1.005849 0.500000 0.686159 0.044 Uiso 1 2 calc R U P . .
C8 C 0.9157(4) 0.500000 0.7705(5) 0.0336(14) Uani 1 2 d S T P . .
C4 C 0.6643(4) 0.500000 0.7496(4) 0.0277(12) Uani 1 2 d S T P . .
H4 H 0.686358 0.500000 0.811445 0.033 Uiso 1 2 calc R U P . .
C1 C 0.6019(4) 0.500000 0.5676(5) 0.0324(14) Uani 1 2 d S T P . .
H1 H 0.580532 0.500000 0.505437 0.039 Uiso 1 2 calc R U P . .
C5 C 0.7096(3) 0.500000 0.6737(4) 0.0231(11) Uani 1 2 d S T P . .
C7 C 0.8364(4) 0.500000 0.7698(5) 0.0303(13) Uani 1 2 d S T P . .
H7 H 0.811632 0.500000 0.826288 0.036 Uiso 1 2 calc R U P . .
C2 C 0.5534(4) 0.500000 0.6407(5) 0.0352(15) Uani 1 2 d S T P . .
H2 H 0.500260 0.500000 0.628429 0.042 Uiso 1 2 calc R U P . .
C13 C 0.8047(6) 0.500000 1.1179(7) 0.063(3) Uani 1 2 d S T P . .
H13A H 0.847876 0.435810 1.091958 0.095 Uiso 0.5 1 calc R U P A -1
H13B H 0.790946 0.429634 1.173566 0.095 Uiso 0.5 1 calc R U P A -1
H13C H 0.818104 0.634556 1.134635 0.095 Uiso 0.5 1 calc R U P A -1
C11 C 0.6594(6) 0.500000 1.0815(7) 0.066(3) Uani 1 2 d S T P . .
H11A H 0.623387 0.449743 1.032811 0.098 Uiso 0.5 1 calc R U P B -1
H11B H 0.645376 0.633268 1.097553 0.098 Uiso 0.5 1 calc R U P B -1
H11C H 0.658688 0.416989 1.136750 0.098 Uiso 0.5 1 calc R U P B -1

loop_
_atom_site_aniso_label
_atom_site_aniso_U_11
_atom_site_aniso_U_22
_atom_site_aniso_U_33
_atom_site_aniso_U_23
_atom_site_aniso_U_13
_atom_site_aniso_U_12
Pt1 0.02503(17) 0.02614(18) 0.01952(18) 0.000 0.00607(11) 0.000
Cl1 0.0368(8) 0.0358(8) 0.0219(7) 0.000 0.0010(6) 0.000
Cl2 0.0364(8) 0.0407(8) 0.0307(7) 0.000 0.0168(6) 0.000
Cl3 0.0322(8) 0.0759(13) 0.0339(8) 0.000 0.0164(6) 0.000
Cl4 0.0327(8) 0.0651(12) 0.0409(9) 0.000 -0.0129(7) 0.000
N2 0.022(2) 0.026(3) 0.029(3) 0.000 0.0099(19) 0.000
N1 0.023(2) 0.036(3) 0.021(2) 0.000 0.0038(19) 0.000
O1 0.051(3) 0.096(6) 0.025(3) 0.000 0.011(2) 0.000
C6 0.024(3) 0.029(3) 0.020(3) 0.000 0.003(2) 0.000
C12 0.044(4) 0.039(4) 0.025(3) 0.000 0.001(3) 0.000
C3 0.030(3) 0.038(3) 0.030(3) 0.000 0.010(2) 0.000
C10 0.024(3) 0.041(4) 0.036(3) 0.000 0.009(2) 0.000
C9 0.021(3) 0.042(4) 0.048(4) 0.000 0.001(3) 0.000
C8 0.032(3) 0.036(3) 0.032(3) 0.000 -0.005(3) 0.000
C4 0.029(3) 0.033(3) 0.021(3) 0.000 0.005(2) 0.000
C1 0.023(3) 0.048(4) 0.026(3) 0.000 0.001(2) 0.000
C5 0.024(3) 0.025(3) 0.020(2) 0.000 0.002(2) 0.000
C7 0.025(3) 0.037(3) 0.028(3) 0.000 -0.003(2) 0.000
C2 0.017(3) 0.051(4) 0.037(3) 0.000 0.003(2) 0.000
C13 0.070(6) 0.068(6) 0.047(5) 0.000 -0.022(5) 0.000
C11 0.064(6) 0.085(7) 0.051(5) 0.000 0.026(4) 0.000

loop_
_atom_type_symbol
_atom_type_description
_atom_type_scat_dispersion_real
_atom_type_scat_dispersion_imag
_atom_type_scat_source
C C 0.0181 0.0091 'International Tables Vol C Tables 4.2.6.8 and 6.1.1.4'
H H 0.0000 0.0000 'International Tables Vol C Tables 4.2.6.8 and 6.1.1.4'
Cl Cl 0.3639 0.7018 'International Tables Vol C Tables 4.2.6.8 and 6.1.1.4'
N N 0.0311 0.0180 'International Tables Vol C Tables 4.2.6.8 and 6.1.1.4'
O O 0.0492 0.0322 'International Tables Vol C Tables 4.2.6.8 and 6.1.1.4'
Pt Pt -4.5932 6.9264 'International Tables Vol C Tables 4.2.6.8 and 6.1.1.4'

loop_
_geom_angle_atom_site_label_1
_geom_angle_atom_site_label_2
_geom_angle_atom_site_label_3
_geom_angle
_geom_angle_site_symmetry_1
_geom_angle_site_symmetry_3
_geom_angle_publ_flag
Cl2 Pt1 Cl1 89.33(6) . . ?
N2 Pt1 Cl1 175.86(14) . . ?
N2 Pt1 Cl2 94.81(15) . . ?
N2 Pt1 N1 80.6(2) . . ?
N1 Pt1 Cl1 95.25(15) . . ?
N1 Pt1 Cl2 175.42(15) . . ?
C6 N2 Pt1 115.4(4) . . ?
C10 N2 Pt1 126.7(5) . . ?
C10 N2 C6 117.9(6) . . ?
C1 N1 Pt1 126.4(4) . . ?
C1 N1 C5 118.0(5) . . ?
C5 N1 Pt1 115.6(4) . . ?
N2 C6 C5 114.0(5) . . ?
N2 C6 C7 122.8(6) . . ?
C7 C6 C5 123.2(5) . . ?
O1 C12 C13 121.5(9) . . ?
O1 C12 C11 120.8(8) . . ?
C13 C12 C11 117.7(9) . . ?
C4 C3 Cl3 120.6(5) . . ?
C4 C3 C2 120.1(6) . . ?
C2 C3 Cl3 119.2(5) . . ?
N2 C10 H10 118.7 . . ?
N2 C10 C9 122.5(6) . . ?
C9 C10 H10 118.7 . . ?
C10 C9 H9 121.1 . . ?
C8 C9 C10 117.8(6) . . ?
C8 C9 H9 121.1 . . ?
C9 C8 Cl4 120.0(5) . . ?
C7 C8 Cl4 119.3(5) . . ?
C7 C8 C9 120.7(6) . . ?
C3 C4 H4 120.6 . . ?
C5 C4 C3 118.8(6) . . ?
C5 C4 H4 120.6 . . ?
N1 C1 H1 118.7 . . ?
N1 C1 C2 122.6(6) . . ?
C2 C1 H1 118.7 . . ?
N1 C5 C6 114.3(5) . . ?
N1 C5 C4 122.2(6) . . ?
C4 C5 C6 123.5(5) . . ?
C6 C7 C8 118.3(6) . . ?
C6 C7 H7 120.9 . . ?
C8 C7 H7 120.9 . . ?
C3 C2 H2 120.8 . . ?
C1 C2 C3 118.4(6) . . ?
C1 C2 H2 120.8 . . ?
C12 C13 H13A 109.5 . . ?
C12 C13 H13B 109.5 . . ?
C12 C13 H13C 109.5 . . ?
H13A C13 H13B 109.5 . . ?
H13A C13 H13C 109.5 . . ?
H13B C13 H13C 109.5 . . ?
C12 C11 H11A 109.5 . . ?
C12 C11 H11B 109.5 . . ?
C12 C11 H11C 109.5 . . ?
H11A C11 H11B 109.5 . . ?
H11A C11 H11C 109.5 . . ?
H11B C11 H11C 109.5 . . ?

loop_
_geom_bond_atom_site_label_1
_geom_bond_atom_site_label_2
_geom_bond_distance
_geom_bond_site_symmetry_2
_geom_bond_publ_flag
Pt1 Cl1 2.3042(16) . ?
Pt1 Cl2 2.3014(15) . ?
Pt1 N2 2.006(5) . ?
Pt1 N1 2.006(5) . ?
Cl3 C3 1.721(6) . ?
Cl4 C8 1.724(7) . ?
N2 C6 1.368(8) . ?
N2 C10 1.347(8) . ?
N1 C1 1.349(8) . ?
N1 C5 1.357(8) . ?
O1 C12 1.204(10) . ?
C6 C5 1.479(8) . ?
C6 C7 1.376(8) . ?
C12 C13 1.486(11) . ?
C12 C11 1.489(13) . ?
C3 C4 1.374(9) . ?
C3 C2 1.378(10) . ?
C10 H10 0.9300 . ?
C10 C9 1.399(10) . ?
C9 H9 0.9300 . ?
C9 C8 1.386(11) . ?
C8 C7 1.380(9) . ?
C4 H4 0.9300 . ?
C4 C5 1.371(8) . ?
C1 H1 0.9300 . ?
C1 C2 1.374(9) . ?
C7 H7 0.9300 . ?
C2 H2 0.9300 . ?
C13 H13A 0.9600 . ?
C13 H13B 0.9600 . ?
C13 H13C 0.9600 . ?
C11 H11A 0.9600 . ?
C11 H11B 0.9600 . ?
C11 H11C 0.9600 . ?

loop_
_geom_torsion_atom_site_label_1
_geom_torsion_atom_site_label_2
_geom_torsion_atom_site_label_3
_geom_torsion_atom_site_label_4
_geom_torsion
_geom_torsion_site_symmetry_1
_geom_torsion_site_symmetry_2
_geom_torsion_site_symmetry_3
_geom_torsion_site_symmetry_4
_geom_torsion_publ_flag
Pt1 N2 C6 C5 0.000(1) . . . . ?
Pt1 N2 C6 C7 180.000(1) . . . . ?
Pt1 N2 C10 C9 180.000(1) . . . . ?
Pt1 N1 C1 C2 180.000(1) . . . . ?
Pt1 N1 C5 C6 0.000(1) . . . . ?
Pt1 N1 C5 C4 180.000(1) . . . . ?
Cl3 C3 C4 C5 180.000(1) . . . . ?
Cl3 C3 C2 C1 180.000(1) . . . . ?
Cl4 C8 C7 C6 180.000(1) . . . . ?
N2 C6 C5 N1 0.000(1) . . . . ?
N2 C6 C5 C4 180.000(1) . . . . ?
N2 C6 C7 C8 0.000(2) . . . . ?
N2 C10 C9 C8 0.000(2) . . . . ?
N1 C1 C2 C3 0.000(2) . . . . ?
C6 N2 C10 C9 0.000(2) . . . . ?
C3 C4 C5 N1 0.000(2) . . . . ?
C3 C4 C5 C6 180.000(1) . . . . ?
C10 N2 C6 C5 180.000(1) . . . . ?
C10 N2 C6 C7 0.000(2) . . . . ?
C10 C9 C8 Cl4 180.000(1) . . . . ?
C10 C9 C8 C7 0.000(2) . . . . ?
C9 C8 C7 C6 0.000(2) . . . . ?
C4 C3 C2 C1 0.000(2) . . . . ?
C1 N1 C5 C6 180.000(1) . . . . ?
C1 N1 C5 C4 0.000(2) . . . . ?
C5 N1 C1 C2 0.000(2) . . . . ?
C5 C6 C7 C8 180.000(1) . . . . ?
C7 C6 C5 N1 180.000(1) . . . . ?
C7 C6 C5 C4 0.000(2) . . . . ?
C2 C3 C4 C5 0.000(2) . . . . ?
